data_4315952
loop_
_publ_author_name
'Manuel Jim\'enez-Tenorio'
'M. Carmen Puerta'
'Pedro Valerga'
'Salvador Moncho'
'Gregori Ujaque'
'Agust\'i Lled\'os'

_publ_contact_author_address
;
Departamento de CMIM y Qu\'imica Inorg\'anica
Universidad de C\'adiz
Facultad de Ciencias
Campus Universitario del R\'io San Pedro
11510. Puerto Real. SPAIN.
;
_publ_contact_author_email pedro.valerga@uca.es
_publ_contact_author_fax '34 (956) 016288'
_publ_contact_author_name 'Pedro Valerga'
_publ_contact_author_phone '34 (956) 016340'
_publ_section_title
;
 Proton-Transfer Reactions to Half-Sandwich Ruthenium Trihydride Complexes
 Bearing Hemilabile P,N Ligands: Experimental and Density Functional
 Theory Studies
;
_journal_issue 13
_journal_name_full 'Inorganic Chemistry'
_journal_page_first 6035
_journal_page_last 6057
_journal_paper_doi 10.1021/ic100710d
_journal_volume 49
_journal_year 2010
_chemical_formula_moiety 'C22 H38 N P Ru, C7 H6 O3'
_chemical_formula_sum 'C29 H44 N O3 P Ru'
_chemical_formula_weight 586.69
_chemical_name_systematic
'{\k^1^ P-2-[(Diisopropylphosphanyl)-methyl]-pyridine}-trihydrido-(\h^5^-pentamethyl-cyclopentadienyl)-ruthenium (IV) salycilic acid solvate'
_space_group_IT_number 14
_symmetry_cell_setting monoclinic
_symmetry_Int_Tables_number 14
_symmetry_space_group_name_Hall '-P 2yn'
_symmetry_space_group_name_H-M 'P 1 21/n 1'
_atom_sites_solution_hydrogens geom
_atom_sites_solution_primary direct
_atom_sites_solution_secondary difmap
_audit_creation_method SHELXL-97
_cell_angle_alpha 90.00
_cell_angle_beta 90.64(3)
_cell_angle_gamma 90.00
_cell_formula_units_Z 4
_cell_length_a 14.821(3)
_cell_length_b 11.056(2)
_cell_length_c 17.174(3)
_cell_measurement_reflns_used 6867
_cell_measurement_temperature 100(2)
_cell_measurement_theta_max 27.327
_cell_measurement_theta_min 2.191
_cell_volume 2814.0(9)
_computing_cell_refinement 'SAINT (Bruker, 2001)'
_computing_data_collection 'SMART (Bruker, 2001)'
_computing_data_reduction 'SAINT (Bruker, 2001)'
_computing_molecular_graphics 'ORTEP-3 vers. 1.08 (Farrugia, 2005)'
_computing_publication_material 'SHELXTL (Sheldrick, 2001)'
_computing_structure_refinement 'SHELXTL (Sheldrick, 2001)'
_computing_structure_solution 'SHELXTL (Sheldrick, 2001)'
_diffrn_ambient_temperature 100(2)
_diffrn_measured_fraction_theta_full 0.986
_diffrn_measured_fraction_theta_max 0.986
_diffrn_measurement_device_type 'Bruker SMART APEX CCD area detector'
_diffrn_measurement_method '1700 omega scan frames, 0.3 deg, 10 sec'
_diffrn_radiation_monochromator graphite
_diffrn_radiation_probe x-ray
_diffrn_radiation_type MoK\a
_diffrn_radiation_wavelength 0.71073
_diffrn_reflns_av_R_equivalents 0.0326
_diffrn_reflns_av_sigmaI/netI 0.0314
_diffrn_reflns_limit_h_max 14
_diffrn_reflns_limit_h_min -19
_diffrn_reflns_limit_k_max 14
_diffrn_reflns_limit_k_min -14
_diffrn_reflns_limit_l_max 22
_diffrn_reflns_limit_l_min -21
_diffrn_reflns_number 22894
_diffrn_reflns_theta_full 27.59
_diffrn_reflns_theta_max 27.59
_diffrn_reflns_theta_min 1.80
_diffrn_source 'fine-focus sealed tube'
_diffrn_source_type 'Bruker SMART APEX'
_diffrn_standards_decay_% 0.0018
_diffrn_standards_number 0
_exptl_absorpt_coefficient_mu 0.644
_exptl_absorpt_correction_T_max 0.925
_exptl_absorpt_correction_T_min 0.830
_exptl_absorpt_correction_type multi-scan
_exptl_absorpt_process_details '(SADABS; Sheldrick, 2004)'
_exptl_crystal_colour red
_exptl_crystal_density_diffrn 1.385
_exptl_crystal_density_method 'not measured'
_exptl_crystal_description irregular
_exptl_crystal_F_000 1232
_exptl_crystal_size_max 0.41
_exptl_crystal_size_mid 0.26
_exptl_crystal_size_min 0.17
_refine_diff_density_max 0.892
_refine_diff_density_min -0.436
_refine_diff_density_rms 0.081
_refine_ls_extinction_method none
_refine_ls_goodness_of_fit_ref 1.058
_refine_ls_hydrogen_treatment mixed
_refine_ls_matrix_type full
_refine_ls_number_parameters 340
_refine_ls_number_reflns 6434
_refine_ls_number_restraints 0
_refine_ls_restrained_S_all 1.058
_refine_ls_R_factor_all 0.0404
_refine_ls_R_factor_gt 0.0328
_refine_ls_shift/su_max 0.000
_refine_ls_shift/su_mean 0.000
_refine_ls_structure_factor_coef Fsqd
_refine_ls_weighting_details 'calc w=1/[\s^2^(Fo^2^)+(0.0411P)^2^+1.2797P] where P=(Fo^2^+2Fc^2^)/3'
_refine_ls_weighting_scheme calc
_refine_ls_wR_factor_gt 0.0767
_refine_ls_wR_factor_ref 0.0799
_reflns_number_gt 5645
_reflns_number_total 6434
_reflns_threshold_expression >2sigma(I)
_cod_data_source_file ic100710d_si_002_4.cif
_cod_data_source_block pv0918
_cod_original_sg_symbol_H-M 'P 21/n'
_cod_database_code 4315952

loop_
_symmetry_equiv_pos_as_xyz
'x, y, z'
'-x+1/2, y+1/2, -z+1/2'
'-x, -y, -z'
'x-1/2, -y-1/2, z-1/2'

loop_
_atom_site_label
_atom_site_type_symbol
_atom_site_fract_x
_atom_site_fract_y
_atom_site_fract_z
_atom_site_U_iso_or_equiv
_atom_site_adp_type
_atom_site_occupancy
_atom_site_symmetry_multiplicity
_atom_site_calc_flag
_atom_site_refinement_flags
_atom_site_disorder_assembly
_atom_site_disorder_group
Ru1 Ru 0.223457(11) 0.817402(14) 0.009706(9) 0.01578(6) Uani 1 1 d . . .
H1 H 0.3106(17) 0.840(2) -0.0370(14) 0.024 Uiso 1 1 d . . .
H2 H 0.2517(16) 0.737(2) -0.0582(13) 0.024 Uiso 1 1 d . . .
H3 H 0.2992(16) 0.872(2) 0.0541(14) 0.024 Uiso 1 1 d . . .
P1 P 0.29112(4) 0.65820(5) 0.06763(3) 0.01500(11) Uani 1 1 d . . .
N1 N 0.53415(12) 0.65143(16) 0.10407(10) 0.0184(4) Uani 1 1 d . . .
C1 C 0.14247(14) 0.98523(19) 0.01802(12) 0.0187(4) Uani 1 1 d . . .
C2 C 0.11150(13) 0.90506(19) 0.07752(12) 0.0180(4) Uani 1 1 d . . .
C3 C 0.07295(14) 0.80132(19) 0.04045(12) 0.0187(4) Uani 1 1 d . . .
C4 C 0.08115(14) 0.81679(19) -0.04136(13) 0.0203(4) Uani 1 1 d . . .
C5 C 0.12382(14) 0.9308(2) -0.05552(12) 0.0204(4) Uani 1 1 d . . .
C6 C 0.17683(16) 1.1110(2) 0.03140(14) 0.0256(5) Uani 1 1 d . . .
H6A H 0.1257 1.1666 0.0360 0.038 Uiso 1 1 calc R . .
H6B H 0.2143 1.1355 -0.0126 0.038 Uiso 1 1 calc R . .
H6C H 0.2130 1.1131 0.0795 0.038 Uiso 1 1 calc R . .
C7 C 0.10823(15) 0.9364(2) 0.16282(12) 0.0228(5) Uani 1 1 d . . .
H7A H 0.0675 1.0052 0.1703 0.034 Uiso 1 1 calc R . .
H7B H 0.1689 0.9579 0.1814 0.034 Uiso 1 1 calc R . .
H7C H 0.0862 0.8666 0.1922 0.034 Uiso 1 1 calc R . .
C8 C 0.02237(15) 0.7011(2) 0.07978(14) 0.0238(5) Uani 1 1 d . . .
H8A H 0.0495 0.6853 0.1311 0.036 Uiso 1 1 calc R . .
H8B H 0.0254 0.6277 0.0479 0.036 Uiso 1 1 calc R . .
H8C H -0.0408 0.7249 0.0860 0.036 Uiso 1 1 calc R . .
C9 C 0.04531(16) 0.7347(2) -0.10413(14) 0.0284(5) Uani 1 1 d . . .
H9A H 0.0399 0.6523 -0.0836 0.043 Uiso 1 1 calc R . .
H9B H 0.0868 0.7349 -0.1482 0.043 Uiso 1 1 calc R . .
H9C H -0.0142 0.7633 -0.1215 0.043 Uiso 1 1 calc R . .
C10 C 0.13781(15) 0.9869(2) -0.13422(13) 0.0276(5) Uani 1 1 d . . .
H10A H 0.0824 1.0282 -0.1510 0.041 Uiso 1 1 calc R . .
H10B H 0.1528 0.9236 -0.1719 0.041 Uiso 1 1 calc R . .
H10C H 0.1874 1.0454 -0.1310 0.041 Uiso 1 1 calc R . .
C11 C 0.40142(14) 0.61155(18) 0.02479(12) 0.0186(4) Uani 1 1 d . . .
H11A H 0.4150 0.5280 0.0419 0.022 Uiso 1 1 calc R . .
H11B H 0.3946 0.6101 -0.0326 0.022 Uiso 1 1 calc R . .
C12 C 0.48030(14) 0.68998(18) 0.04534(12) 0.0166(4) Uani 1 1 d . . .
C13 C 0.49931(15) 0.79886(19) 0.00858(13) 0.0213(4) Uani 1 1 d . . .
H13 H 0.4630 0.8257 -0.0340 0.026 Uiso 1 1 calc R . .
C14 C 0.57145(15) 0.8678(2) 0.03440(14) 0.0262(5) Uani 1 1 d . . .
H14 H 0.5852 0.9421 0.0094 0.031 Uiso 1 1 calc R . .
C15 C 0.62369(15) 0.8282(2) 0.09685(14) 0.0263(5) Uani 1 1 d . . .
H15 H 0.6720 0.8762 0.1165 0.032 Uiso 1 1 calc R . .
C16 C 0.60415(15) 0.7182(2) 0.12971(13) 0.0225(5) Uani 1 1 d . . .
H16 H 0.6408 0.6888 0.1713 0.027 Uiso 1 1 calc R . .
C17 C 0.23053(14) 0.51032(19) 0.06030(13) 0.0204(4) Uani 1 1 d . . .
H17 H 0.1711 0.5220 0.0862 0.025 Uiso 1 1 calc R . .
C18 C 0.27651(16) 0.4032(2) 0.10181(14) 0.0274(5) Uani 1 1 d . . .
H18A H 0.2343 0.3351 0.1044 0.041 Uiso 1 1 calc R . .
H18B H 0.2944 0.4273 0.1547 0.041 Uiso 1 1 calc R . .
H18C H 0.3301 0.3788 0.0728 0.041 Uiso 1 1 calc R . .
C19 C 0.20936(16) 0.4778(2) -0.02439(14) 0.0276(5) Uani 1 1 d . . .
H19A H 0.2657 0.4608 -0.0517 0.041 Uiso 1 1 calc R . .
H19B H 0.1783 0.5456 -0.0497 0.041 Uiso 1 1 calc R . .
H19C H 0.1705 0.4060 -0.0261 0.041 Uiso 1 1 calc R . .
C20 C 0.31890(14) 0.66593(19) 0.17358(12) 0.0183(4) Uani 1 1 d . . .
H20 H 0.3623 0.5993 0.1863 0.022 Uiso 1 1 calc R . .
C21 C 0.23355(16) 0.6471(2) 0.22192(13) 0.0247(5) Uani 1 1 d . . .
H21A H 0.2476 0.6612 0.2771 0.037 Uiso 1 1 calc R . .
H21B H 0.2118 0.5640 0.2150 0.037 Uiso 1 1 calc R . .
H21C H 0.1867 0.7039 0.2046 0.037 Uiso 1 1 calc R . .
C22 C 0.36249(15) 0.7865(2) 0.19732(13) 0.0231(5) Uani 1 1 d . . .
H22A H 0.3187 0.8521 0.1902 0.035 Uiso 1 1 calc R . .
H22B H 0.4152 0.8017 0.1648 0.035 Uiso 1 1 calc R . .
H22C H 0.3814 0.7828 0.2521 0.035 Uiso 1 1 calc R . .
O1 O 0.50641(10) 0.44226(13) 0.15928(9) 0.0218(3) Uani 1 1 d . . .
H1B H 0.5199(17) 0.547(2) 0.1344(15) 0.033 Uiso 1 1 d . . .
O2 O 0.65411(10) 0.44703(13) 0.18510(9) 0.0228(3) Uani 1 1 d . . .
O3 O 0.73179(11) 0.26499(16) 0.24771(10) 0.0303(4) Uani 1 1 d . . .
H3B H 0.725(2) 0.334(3) 0.2320(19) 0.045 Uiso 1 1 d . . .
C23 C 0.57574(14) 0.26286(19) 0.20555(12) 0.0185(4) Uani 1 1 d . . .
C24 C 0.65240(16) 0.2056(2) 0.23733(13) 0.0231(5) Uani 1 1 d . . .
C25 C 0.64762(17) 0.0847(2) 0.25963(14) 0.0290(5) Uani 1 1 d . . .
H25 H 0.6985 0.0463 0.2830 0.035 Uiso 1 1 calc R . .
C26 C 0.56869(17) 0.0208(2) 0.24766(14) 0.0301(5) Uani 1 1 d . . .
H26 H 0.5662 -0.0620 0.2621 0.036 Uiso 1 1 calc R . .
C27 C 0.49278(16) 0.0752(2) 0.21489(14) 0.0278(5) Uani 1 1 d . . .
H27 H 0.4390 0.0300 0.2066 0.033 Uiso 1 1 calc R . .
C28 C 0.49665(15) 0.19634(19) 0.19454(13) 0.0214(4) Uani 1 1 d . . .
H28 H 0.4448 0.2346 0.1728 0.026 Uiso 1 1 calc R . .
C29 C 0.58048(14) 0.39241(19) 0.18253(12) 0.0185(4) Uani 1 1 d . . .

loop_
_atom_site_aniso_label
_atom_site_aniso_U_11
_atom_site_aniso_U_22
_atom_site_aniso_U_33
_atom_site_aniso_U_23
_atom_site_aniso_U_13
_atom_site_aniso_U_12
Ru1 0.01411(10) 0.01749(9) 0.01573(10) 0.00139(6) 0.00010(6) 0.00093(6)
P1 0.0143(3) 0.0166(2) 0.0141(3) -0.00040(19) -0.00023(19) -0.00014(19)
N1 0.0150(9) 0.0206(9) 0.0195(9) -0.0007(7) 0.0011(7) 0.0021(7)
C1 0.0153(10) 0.0191(10) 0.0218(11) 0.0008(8) 0.0004(8) 0.0025(8)
C2 0.0133(10) 0.0224(10) 0.0184(10) 0.0000(8) -0.0013(8) 0.0026(8)
C3 0.0125(10) 0.0230(10) 0.0207(11) 0.0007(8) -0.0013(8) 0.0005(8)
C4 0.0163(11) 0.0248(11) 0.0197(11) -0.0009(9) -0.0029(8) 0.0045(8)
C5 0.0145(10) 0.0261(11) 0.0206(11) 0.0031(9) -0.0003(8) 0.0053(8)
C6 0.0256(12) 0.0210(11) 0.0303(13) 0.0011(9) 0.0049(9) 0.0009(9)
C7 0.0202(11) 0.0275(11) 0.0208(11) -0.0033(9) 0.0010(8) 0.0009(9)
C8 0.0180(11) 0.0262(11) 0.0272(12) 0.0015(9) -0.0001(9) -0.0039(9)
C9 0.0218(12) 0.0380(13) 0.0252(12) -0.0098(10) -0.0053(9) 0.0017(10)
C10 0.0217(11) 0.0386(13) 0.0224(12) 0.0093(10) -0.0004(9) 0.0033(10)
C11 0.0181(10) 0.0183(10) 0.0194(11) -0.0026(8) 0.0006(8) 0.0032(8)
C12 0.0143(10) 0.0194(10) 0.0162(10) -0.0019(8) 0.0034(8) 0.0030(8)
C13 0.0188(11) 0.0246(11) 0.0204(11) 0.0033(9) 0.0035(8) 0.0040(9)
C14 0.0230(12) 0.0195(10) 0.0364(14) 0.0022(10) 0.0100(10) -0.0002(9)
C15 0.0167(11) 0.0268(12) 0.0356(14) -0.0078(10) 0.0027(9) -0.0034(9)
C16 0.0167(11) 0.0272(11) 0.0236(12) -0.0043(9) -0.0019(9) 0.0023(9)
C17 0.0178(10) 0.0187(10) 0.0248(11) -0.0010(8) -0.0003(8) -0.0036(8)
C18 0.0310(13) 0.0176(10) 0.0336(13) 0.0017(9) -0.0015(10) -0.0029(9)
C19 0.0279(12) 0.0241(11) 0.0306(13) -0.0046(10) -0.0057(10) -0.0043(10)
C20 0.0180(10) 0.0221(10) 0.0146(10) 0.0018(8) -0.0009(8) 0.0028(8)
C21 0.0257(12) 0.0303(12) 0.0181(11) 0.0019(9) 0.0030(9) 0.0011(10)
C22 0.0232(12) 0.0268(11) 0.0191(11) -0.0045(9) -0.0020(9) 0.0015(9)
O1 0.0176(8) 0.0221(8) 0.0257(8) 0.0048(6) 0.0005(6) 0.0023(6)
O2 0.0199(8) 0.0241(8) 0.0244(8) 0.0008(6) -0.0028(6) -0.0020(6)
O3 0.0245(9) 0.0314(9) 0.0348(10) 0.0013(8) -0.0099(7) 0.0046(7)
C23 0.0210(11) 0.0219(10) 0.0127(10) 0.0001(8) 0.0025(8) 0.0026(8)
C24 0.0250(12) 0.0269(11) 0.0173(11) -0.0027(9) -0.0004(9) 0.0050(9)
C25 0.0349(14) 0.0272(12) 0.0249(12) 0.0028(10) 0.0017(10) 0.0133(10)
C26 0.0419(15) 0.0193(11) 0.0293(13) 0.0024(10) 0.0103(11) 0.0066(10)
C27 0.0295(13) 0.0237(11) 0.0305(13) -0.0015(10) 0.0086(10) -0.0022(9)
C28 0.0208(11) 0.0238(11) 0.0196(11) -0.0012(9) 0.0028(8) 0.0039(9)
C29 0.0218(11) 0.0227(10) 0.0113(10) -0.0016(8) 0.0018(8) 0.0012(9)

loop_
_atom_type_symbol
_atom_type_description
_atom_type_scat_dispersion_real
_atom_type_scat_dispersion_imag
_atom_type_scat_source
C C 0.0033 0.0016 'International Tables Vol C Tables 4.2.6.8 and 6.1.1.4'
H H 0.0000 0.0000 'International Tables Vol C Tables 4.2.6.8 and 6.1.1.4'
N N 0.0061 0.0033 'International Tables Vol C Tables 4.2.6.8 and 6.1.1.4'
O O 0.0106 0.0060 'International Tables Vol C Tables 4.2.6.8 and 6.1.1.4'
P P 0.1023 0.0942 'International Tables Vol C Tables 4.2.6.8 and 6.1.1.4'
Ru Ru -1.2594 0.8363 'International Tables Vol C Tables 4.2.6.8 and 6.1.1.4'

loop_
_geom_angle_atom_site_label_1
_geom_angle_atom_site_label_2
_geom_angle_atom_site_label_3
_geom_angle
_geom_angle_site_symmetry_1
_geom_angle_site_symmetry_3
_geom_angle_publ_flag
C1 Ru1 C5 37.36(8) . . ?
C1 Ru1 P1 149.89(6) . . ?
C5 Ru1 P1 161.93(6) . . ?
C1 Ru1 C2 37.34(7) . . ?
C5 Ru1 C2 62.04(8) . . ?
P1 Ru1 C2 115.73(6) . . ?
C1 Ru1 C4 61.75(8) . . ?
C5 Ru1 C4 37.06(8) . . ?
P1 Ru1 C4 125.05(6) . . ?
C2 Ru1 C4 61.08(8) . . ?
C1 Ru1 C3 61.53(7) . . ?
C5 Ru1 C3 61.39(8) . . ?
P1 Ru1 C3 105.42(6) . . ?
C2 Ru1 C3 36.47(7) . . ?
C4 Ru1 C3 36.17(8) . . ?
C1 Ru1 H1 110.6(9) . . ?
C5 Ru1 H1 101.5(9) . . ?
P1 Ru1 H1 89.2(9) . . ?
C2 Ru1 H1 145.0(9) . . ?
C4 Ru1 H1 125.2(9) . . ?
C3 Ru1 H1 161.1(9) . . ?
C1 Ru1 H2 133.6(9) . . ?
C5 Ru1 H2 97.4(9) . . ?
P1 Ru1 H2 76.0(9) . . ?
C2 Ru1 H2 148.5(9) . . ?
C4 Ru1 H2 88.0(9) . . ?
C3 Ru1 H2 113.8(9) . . ?
H1 Ru1 H2 57.5(12) . . ?
C1 Ru1 H3 91.9(9) . . ?
C5 Ru1 H3 121.6(9) . . ?
P1 Ru1 H3 76.1(9) . . ?
C2 Ru1 H3 96.7(9) . . ?
C4 Ru1 H3 153.5(9) . . ?
C3 Ru1 H3 130.1(9) . . ?
H1 Ru1 H3 64.4(12) . . ?
H2 Ru1 H3 114.7(12) . . ?
C20 P1 C17 101.93(10) . . ?
C20 P1 C11 102.25(10) . . ?
C17 P1 C11 98.83(10) . . ?
C20 P1 Ru1 119.21(7) . . ?
C17 P1 Ru1 116.28(7) . . ?
C11 P1 Ru1 115.35(7) . . ?
C16 N1 C12 121.34(19) . . ?
C16 N1 H1B 119.4(12) . . ?
C12 N1 H1B 119.3(12) . . ?
C5 C1 C2 108.11(18) . . ?
C5 C1 C6 126.23(19) . . ?
C2 C1 C6 125.19(19) . . ?
C5 C1 Ru1 71.86(12) . . ?
C2 C1 Ru1 72.89(12) . . ?
C6 C1 Ru1 127.15(15) . . ?
C3 C2 C1 107.99(18) . . ?
C3 C2 C7 126.96(19) . . ?
C1 C2 C7 124.43(19) . . ?
C3 C2 Ru1 73.61(12) . . ?
C1 C2 Ru1 69.77(11) . . ?
C7 C2 Ru1 129.23(15) . . ?
C4 C3 C2 107.80(18) . . ?
C4 C3 C8 125.56(19) . . ?
C2 C3 C8 126.24(19) . . ?
C4 C3 Ru1 70.78(12) . . ?
C2 C3 Ru1 69.93(11) . . ?
C8 C3 Ru1 130.46(15) . . ?
C3 C4 C5 108.45(19) . . ?
C3 C4 C9 127.1(2) . . ?
C5 C4 C9 124.3(2) . . ?
C3 C4 Ru1 73.05(12) . . ?
C5 C4 Ru1 69.73(12) . . ?
C9 C4 Ru1 126.69(15) . . ?
C1 C5 C4 107.64(18) . . ?
C1 C5 C10 126.6(2) . . ?
C4 C5 C10 125.5(2) . . ?
C1 C5 Ru1 70.79(12) . . ?
C4 C5 Ru1 73.21(12) . . ?
C10 C5 Ru1 125.90(15) . . ?
C1 C6 H6A 109.5 . . ?
C1 C6 H6B 109.5 . . ?
H6A C6 H6B 109.5 . . ?
C1 C6 H6C 109.5 . . ?
H6A C6 H6C 109.5 . . ?
H6B C6 H6C 109.5 . . ?
C2 C7 H7A 109.5 . . ?
C2 C7 H7B 109.5 . . ?
H7A C7 H7B 109.5 . . ?
C2 C7 H7C 109.5 . . ?
H7A C7 H7C 109.5 . . ?
H7B C7 H7C 109.5 . . ?
C3 C8 H8A 109.5 . . ?
C3 C8 H8B 109.5 . . ?
H8A C8 H8B 109.5 . . ?
C3 C8 H8C 109.5 . . ?
H8A C8 H8C 109.5 . . ?
H8B C8 H8C 109.5 . . ?
C4 C9 H9A 109.5 . . ?
C4 C9 H9B 109.5 . . ?
H9A C9 H9B 109.5 . . ?
C4 C9 H9C 109.5 . . ?
H9A C9 H9C 109.5 . . ?
H9B C9 H9C 109.5 . . ?
C5 C10 H10A 109.5 . . ?
C5 C10 H10B 109.5 . . ?
H10A C10 H10B 109.5 . . ?
C5 C10 H10C 109.5 . . ?
H10A C10 H10C 109.5 . . ?
H10B C10 H10C 109.5 . . ?
C12 C11 P1 115.56(14) . . ?
C12 C11 H11A 108.4 . . ?
P1 C11 H11A 108.4 . . ?
C12 C11 H11B 108.4 . . ?
P1 C11 H11B 108.4 . . ?
H11A C11 H11B 107.5 . . ?
N1 C12 C13 119.5(2) . . ?
N1 C12 C11 116.62(18) . . ?
C13 C12 C11 123.9(2) . . ?
C14 C13 C12 119.5(2) . . ?
C14 C13 H13 120.3 . . ?
C12 C13 H13 120.3 . . ?
C13 C14 C15 119.8(2) . . ?
C13 C14 H14 120.1 . . ?
C15 C14 H14 120.1 . . ?
C16 C15 C14 118.6(2) . . ?
C16 C15 H15 120.7 . . ?
C14 C15 H15 120.7 . . ?
N1 C16 C15 121.2(2) . . ?
N1 C16 H16 119.4 . . ?
C15 C16 H16 119.4 . . ?
C19 C17 C18 110.19(18) . . ?
C19 C17 P1 111.32(15) . . ?
C18 C17 P1 115.63(15) . . ?
C19 C17 H17 106.4 . . ?
C18 C17 H17 106.4 . . ?
P1 C17 H17 106.4 . . ?
C17 C18 H18A 109.5 . . ?
C17 C18 H18B 109.5 . . ?
H18A C18 H18B 109.5 . . ?
C17 C18 H18C 109.5 . . ?
H18A C18 H18C 109.5 . . ?
H18B C18 H18C 109.5 . . ?
C17 C19 H19A 109.5 . . ?
C17 C19 H19B 109.5 . . ?
H19A C19 H19B 109.5 . . ?
C17 C19 H19C 109.5 . . ?
H19A C19 H19C 109.5 . . ?
H19B C19 H19C 109.5 . . ?
C22 C20 C21 108.75(17) . . ?
C22 C20 P1 112.78(14) . . ?
C21 C20 P1 110.34(15) . . ?
C22 C20 H20 108.3 . . ?
C21 C20 H20 108.3 . . ?
P1 C20 H20 108.3 . . ?
C20 C21 H21A 109.5 . . ?
C20 C21 H21B 109.5 . . ?
H21A C21 H21B 109.5 . . ?
C20 C21 H21C 109.5 . . ?
H21A C21 H21C 109.5 . . ?
H21B C21 H21C 109.5 . . ?
C20 C22 H22A 109.5 . . ?
C20 C22 H22B 109.5 . . ?
H22A C22 H22B 109.5 . . ?
C20 C22 H22C 109.5 . . ?
H22A C22 H22C 109.5 . . ?
H22B C22 H22C 109.5 . . ?
C29 O1 H1B 111.3(12) . . ?
C24 O3 H3B 108(2) . . ?
C28 C23 C24 119.3(2) . . ?
C28 C23 C29 120.91(19) . . ?
C24 C23 C29 119.77(19) . . ?
O3 C24 C25 118.4(2) . . ?
O3 C24 C23 121.9(2) . . ?
C25 C24 C23 119.7(2) . . ?
C26 C25 C24 119.7(2) . . ?
C26 C25 H25 120.1 . . ?
C24 C25 H25 120.1 . . ?
C25 C26 C27 121.4(2) . . ?
C25 C26 H26 119.3 . . ?
C27 C26 H26 119.3 . . ?
C28 C27 C26 119.0(2) . . ?
C28 C27 H27 120.5 . . ?
C26 C27 H27 120.5 . . ?
C27 C28 C23 120.8(2) . . ?
C27 C28 H28 119.6 . . ?
C23 C28 H28 119.6 . . ?
O2 C29 O1 123.10(19) . . ?
O2 C29 C23 120.03(19) . . ?
O1 C29 C23 116.86(18) . . ?

loop_
_geom_bond_atom_site_label_1
_geom_bond_atom_site_label_2
_geom_bond_distance
_geom_bond_site_symmetry_2
_geom_bond_publ_flag
Ru1 C1 2.215(2) . ?
Ru1 C5 2.229(2) . ?
Ru1 P1 2.2519(7) . ?
Ru1 C2 2.257(2) . ?
Ru1 C4 2.275(2) . ?
Ru1 C3 2.305(2) . ?
Ru1 H1 1.55(2) . ?
Ru1 H2 1.53(2) . ?
Ru1 H3 1.48(2) . ?
P1 C20 1.863(2) . ?
P1 C17 1.869(2) . ?
P1 C11 1.872(2) . ?
N1 C16 1.343(3) . ?
N1 C12 1.348(3) . ?
N1 H1B 1.29(3) . ?
C1 C5 1.424(3) . ?
C1 C2 1.432(3) . ?
C1 C6 1.498(3) . ?
C2 C3 1.428(3) . ?
C2 C7 1.507(3) . ?
C3 C4 1.422(3) . ?
C3 C8 1.502(3) . ?
C4 C5 1.432(3) . ?
C4 C9 1.502(3) . ?
C5 C10 1.504(3) . ?
C6 H6A 0.9800 . ?
C6 H6B 0.9800 . ?
C6 H6C 0.9800 . ?
C7 H7A 0.9800 . ?
C7 H7B 0.9800 . ?
C7 H7C 0.9800 . ?
C8 H8A 0.9800 . ?
C8 H8B 0.9800 . ?
C8 H8C 0.9800 . ?
C9 H9A 0.9800 . ?
C9 H9B 0.9800 . ?
C9 H9C 0.9800 . ?
C10 H10A 0.9800 . ?
C10 H10B 0.9800 . ?
C10 H10C 0.9800 . ?
C11 C12 1.495(3) . ?
C11 H11A 0.9900 . ?
C11 H11B 0.9900 . ?
C12 C13 1.389(3) . ?
C13 C14 1.382(3) . ?
C13 H13 0.9500 . ?
C14 C15 1.387(3) . ?
C14 H14 0.9500 . ?
C15 C16 1.373(3) . ?
C15 H15 0.9500 . ?
C16 H16 0.9500 . ?
C17 C19 1.527(3) . ?
C17 C18 1.538(3) . ?
C17 H17 1.0000 . ?
C18 H18A 0.9800 . ?
C18 H18B 0.9800 . ?
C18 H18C 0.9800 . ?
C19 H19A 0.9800 . ?
C19 H19B 0.9800 . ?
C19 H19C 0.9800 . ?
C20 C22 1.535(3) . ?
C20 C21 1.535(3) . ?
C20 H20 1.0000 . ?
C21 H21A 0.9800 . ?
C21 H21B 0.9800 . ?
C21 H21C 0.9800 . ?
C22 H22A 0.9800 . ?
C22 H22B 0.9800 . ?
C22 H22C 0.9800 . ?
O1 C29 1.288(3) . ?
O1 H1B 1.25(3) . ?
O2 C29 1.248(3) . ?
O3 C24 1.358(3) . ?
O3 H3B 0.82(3) . ?
C23 C28 1.395(3) . ?
C23 C24 1.406(3) . ?
C23 C29 1.488(3) . ?
C24 C25 1.393(3) . ?
C25 C26 1.380(4) . ?
C25 H25 0.9500 . ?
C26 C27 1.389(3) . ?
C26 H26 0.9500 . ?
C27 C28 1.385(3) . ?
C27 H27 0.9500 . ?
C28 H28 0.9500 . ?

loop_
_geom_hbond_atom_site_label_D
_geom_hbond_atom_site_label_H
_geom_hbond_atom_site_label_A
_geom_hbond_distance_DH
_geom_hbond_distance_HA
_geom_hbond_distance_DA
_geom_hbond_angle_DHA
_geom_hbond_site_symmetry_A
O1 H1B N1 1.25(3) 1.29(3) 2.535(2) 176(2) .
O3 H3B O2 0.82(3) 1.81(3) 2.550(2) 149(3) .

loop_
_geom_torsion_atom_site_label_1
_geom_torsion_atom_site_label_2
_geom_torsion_atom_site_label_3
_geom_torsion_atom_site_label_4
_geom_torsion
_geom_torsion_site_symmetry_1
_geom_torsion_site_symmetry_2
_geom_torsion_site_symmetry_3
_geom_torsion_site_symmetry_4
_geom_torsion_publ_flag
C1 Ru1 P1 C20 -20.67(14) . . . . ?
C5 Ru1 P1 C20 -120.87(19) . . . . ?
C2 Ru1 P1 C20 -42.48(10) . . . . ?
C4 Ru1 P1 C20 -113.95(11) . . . . ?
C3 Ru1 P1 C20 -80.00(10) . . . . ?
C1 Ru1 P1 C17 102.02(13) . . . . ?
C5 Ru1 P1 C17 1.8(2) . . . . ?
C2 Ru1 P1 C17 80.21(10) . . . . ?
C4 Ru1 P1 C17 8.74(10) . . . . ?
C3 Ru1 P1 C17 42.69(10) . . . . ?
C1 Ru1 P1 C11 -142.93(13) . . . . ?
C5 Ru1 P1 C11 116.87(19) . . . . ?
C2 Ru1 P1 C11 -164.74(9) . . . . ?
C4 Ru1 P1 C11 123.79(10) . . . . ?
C3 Ru1 P1 C11 157.74(9) . . . . ?
P1 Ru1 C1 C5 -149.80(11) . . . . ?
C2 Ru1 C1 C5 -116.30(17) . . . . ?
C4 Ru1 C1 C5 -37.89(12) . . . . ?
C3 Ru1 C1 C5 -79.20(13) . . . . ?
C5 Ru1 C1 C2 116.30(17) . . . . ?
P1 Ru1 C1 C2 -33.49(19) . . . . ?
C4 Ru1 C1 C2 78.41(13) . . . . ?
C3 Ru1 C1 C2 37.10(12) . . . . ?
C5 Ru1 C1 C6 -122.1(2) . . . . ?
P1 Ru1 C1 C6 88.1(2) . . . . ?
C2 Ru1 C1 C6 121.6(2) . . . . ?
C4 Ru1 C1 C6 -160.0(2) . . . . ?
C3 Ru1 C1 C6 158.7(2) . . . . ?
C5 C1 C2 C3 -0.5(2) . . . . ?
C6 C1 C2 C3 172.06(19) . . . . ?
Ru1 C1 C2 C3 -64.16(14) . . . . ?
C5 C1 C2 C7 -171.95(19) . . . . ?
C6 C1 C2 C7 0.6(3) . . . . ?
Ru1 C1 C2 C7 124.4(2) . . . . ?
C5 C1 C2 Ru1 63.67(14) . . . . ?
C6 C1 C2 Ru1 -123.8(2) . . . . ?
C1 Ru1 C2 C3 116.84(18) . . . . ?
C5 Ru1 C2 C3 78.83(13) . . . . ?
P1 Ru1 C2 C3 -81.05(12) . . . . ?
C4 Ru1 C2 C3 36.47(12) . . . . ?
C5 Ru1 C2 C1 -38.01(12) . . . . ?
P1 Ru1 C2 C1 162.10(11) . . . . ?
C4 Ru1 C2 C1 -80.37(13) . . . . ?
C3 Ru1 C2 C1 -116.84(18) . . . . ?
C1 Ru1 C2 C7 -118.5(2) . . . . ?
C5 Ru1 C2 C7 -156.5(2) . . . . ?
P1 Ru1 C2 C7 43.6(2) . . . . ?
C4 Ru1 C2 C7 161.1(2) . . . . ?
C3 Ru1 C2 C7 124.7(2) . . . . ?
C1 C2 C3 C4 0.7(2) . . . . ?
C7 C2 C3 C4 171.9(2) . . . . ?
Ru1 C2 C3 C4 -60.95(15) . . . . ?
C1 C2 C3 C8 -172.3(2) . . . . ?
C7 C2 C3 C8 -1.1(3) . . . . ?
Ru1 C2 C3 C8 126.1(2) . . . . ?
C1 C2 C3 Ru1 61.67(14) . . . . ?
C7 C2 C3 Ru1 -127.1(2) . . . . ?
C1 Ru1 C3 C4 80.18(13) . . . . ?
C5 Ru1 C3 C4 37.42(12) . . . . ?
P1 Ru1 C3 C4 -129.21(11) . . . . ?
C2 Ru1 C3 C4 118.17(18) . . . . ?
C1 Ru1 C3 C2 -37.99(12) . . . . ?
C5 Ru1 C3 C2 -80.75(13) . . . . ?
P1 Ru1 C3 C2 112.61(11) . . . . ?
C4 Ru1 C3 C2 -118.17(18) . . . . ?
C1 Ru1 C3 C8 -159.0(2) . . . . ?
C5 Ru1 C3 C8 158.2(2) . . . . ?
P1 Ru1 C3 C8 -8.4(2) . . . . ?
C2 Ru1 C3 C8 -121.0(3) . . . . ?
C4 Ru1 C3 C8 120.8(2) . . . . ?
C2 C3 C4 C5 -0.7(2) . . . . ?
C8 C3 C4 C5 172.3(2) . . . . ?
Ru1 C3 C4 C5 -61.10(14) . . . . ?
C2 C3 C4 C9 -176.0(2) . . . . ?
C8 C3 C4 C9 -3.0(4) . . . . ?
Ru1 C3 C4 C9 123.5(2) . . . . ?
C2 C3 C4 Ru1 60.41(14) . . . . ?
C8 C3 C4 Ru1 -126.6(2) . . . . ?
C1 Ru1 C4 C3 -79.52(13) . . . . ?
C5 Ru1 C4 C3 -117.72(17) . . . . ?
P1 Ru1 C4 C3 65.84(13) . . . . ?
C2 Ru1 C4 C3 -36.77(12) . . . . ?
C1 Ru1 C4 C5 38.20(12) . . . . ?
P1 Ru1 C4 C5 -176.45(10) . . . . ?
C2 Ru1 C4 C5 80.95(13) . . . . ?
C3 Ru1 C4 C5 117.72(17) . . . . ?
C1 Ru1 C4 C9 156.5(2) . . . . ?
C5 Ru1 C4 C9 118.3(2) . . . . ?
P1 Ru1 C4 C9 -58.2(2) . . . . ?
C2 Ru1 C4 C9 -160.8(2) . . . . ?
C3 Ru1 C4 C9 -124.0(2) . . . . ?
C2 C1 C5 C4 0.1(2) . . . . ?
C6 C1 C5 C4 -172.38(19) . . . . ?
Ru1 C1 C5 C4 64.41(14) . . . . ?
C2 C1 C5 C10 174.7(2) . . . . ?
C6 C1 C5 C10 2.2(3) . . . . ?
Ru1 C1 C5 C10 -121.0(2) . . . . ?
C2 C1 C5 Ru1 -64.35(14) . . . . ?
C6 C1 C5 Ru1 123.2(2) . . . . ?
C3 C4 C5 C1 0.4(2) . . . . ?
C9 C4 C5 C1 175.9(2) . . . . ?
Ru1 C4 C5 C1 -62.83(14) . . . . ?
C3 C4 C5 C10 -174.3(2) . . . . ?
C9 C4 C5 C10 1.2(3) . . . . ?
Ru1 C4 C5 C10 122.5(2) . . . . ?
C3 C4 C5 Ru1 63.21(15) . . . . ?
C9 C4 C5 Ru1 -121.3(2) . . . . ?
P1 Ru1 C5 C1 125.55(17) . . . . ?
C2 Ru1 C5 C1 37.99(12) . . . . ?
C4 Ru1 C5 C1 116.13(17) . . . . ?
C3 Ru1 C5 C1 79.61(13) . . . . ?
C1 Ru1 C5 C4 -116.13(17) . . . . ?
P1 Ru1 C5 C4 9.4(3) . . . . ?
C2 Ru1 C5 C4 -78.14(13) . . . . ?
C3 Ru1 C5 C4 -36.52(12) . . . . ?
C1 Ru1 C5 C10 121.8(2) . . . . ?
P1 Ru1 C5 C10 -112.7(2) . . . . ?
C2 Ru1 C5 C10 159.8(2) . . . . ?
C4 Ru1 C5 C10 -122.1(3) . . . . ?
C3 Ru1 C5 C10 -158.6(2) . . . . ?
C20 P1 C11 C12 -54.46(17) . . . . ?
C17 P1 C11 C12 -158.80(16) . . . . ?
Ru1 P1 C11 C12 76.49(16) . . . . ?
C16 N1 C12 C13 2.4(3) . . . . ?
C16 N1 C12 C11 -176.58(18) . . . . ?
P1 C11 C12 N1 97.97(19) . . . . ?
P1 C11 C12 C13 -80.9(2) . . . . ?
N1 C12 C13 C14 -2.0(3) . . . . ?
C11 C12 C13 C14 176.84(19) . . . . ?
C12 C13 C14 C15 -0.4(3) . . . . ?
C13 C14 C15 C16 2.5(3) . . . . ?
C12 N1 C16 C15 -0.2(3) . . . . ?
C14 C15 C16 N1 -2.2(3) . . . . ?
C20 P1 C17 C19 -174.01(16) . . . . ?
C11 P1 C17 C19 -69.40(17) . . . . ?
Ru1 P1 C17 C19 54.65(17) . . . . ?
C20 P1 C17 C18 -47.26(18) . . . . ?
C11 P1 C17 C18 57.34(18) . . . . ?
Ru1 P1 C17 C18 -178.61(13) . . . . ?
C17 P1 C20 C22 -174.79(15) . . . . ?
C11 P1 C20 C22 83.29(16) . . . . ?
Ru1 P1 C20 C22 -45.26(17) . . . . ?
C17 P1 C20 C21 -52.96(16) . . . . ?
C11 P1 C20 C21 -154.87(15) . . . . ?
Ru1 P1 C20 C21 76.58(15) . . . . ?
C28 C23 C24 O3 178.47(19) . . . . ?
C29 C23 C24 O3 -0.2(3) . . . . ?
C28 C23 C24 C25 -2.0(3) . . . . ?
C29 C23 C24 C25 179.32(19) . . . . ?
O3 C24 C25 C26 -178.1(2) . . . . ?
C23 C24 C25 C26 2.4(3) . . . . ?
C24 C25 C26 C27 -1.1(4) . . . . ?
C25 C26 C27 C28 -0.5(3) . . . . ?
C26 C27 C28 C23 0.9(3) . . . . ?
C24 C23 C28 C27 0.3(3) . . . . ?
C29 C23 C28 C27 178.98(19) . . . . ?
C28 C23 C29 O2 -172.43(19) . . . . ?
C24 C23 C29 O2 6.2(3) . . . . ?
C28 C23 C29 O1 6.4(3) . . . . ?
C24 C23 C29 O1 -174.93(19) . . . . ?
